data_4126231
loop_
_publ_author_name
'Cecioni, Samy'
'Vocadlo, David J.'

_publ_section_title
;
 Carbohydrate Bis-acetal-Based Substrates as Tunable Fluorescence-Quenched
 Probes for Monitoring exo-Glycosidase Activity.
;
_journal_issue 25
_journal_name_full 'Journal of the American Chemical Society'
_journal_page_first 8392
_journal_page_last 8395
_journal_paper_doi 10.1021/jacs.7b01948
_journal_volume 139
_journal_year 2017
_chemical_absolute_configuration rmad
_chemical_formula_moiety 'C20 H31 N O13'
_chemical_formula_sum 'C20 H31 N O13'
_chemical_formula_weight 493.46
_space_group_crystal_system monoclinic
_space_group_IT_number 4
_space_group_name_Hall 'P 2yb'
_space_group_name_H-M_alt 'P 1 21 1'
_symmetry_space_group_name_Hall 'P 2yb'
_symmetry_space_group_name_H-M 'P 1 21 1'
_atom_sites_solution_hydrogens mixed
_cell_angle_alpha 90
_cell_angle_beta 104.854(4)
_cell_angle_gamma 90
_cell_formula_units_Z 4
_cell_length_a 9.2809(10)
_cell_length_b 24.198(3)
_cell_length_c 11.1739(7)
_cell_measurement_reflns_used 9628
_cell_measurement_temperature 150(2)
_cell_measurement_theta_max 68.49
_cell_measurement_theta_min 3.66
_cell_volume 2425.6(4)
_computing_cell_refinement 'Bruker SAINT (Bruker, 2013)'
_computing_data_collection 'Bruker APEX2 (Bruker, 2014)'
_computing_data_reduction 'Bruker SAINT (Bruker, 2013)'
_computing_structure_refinement 'SHELXL-2014/7 (Sheldrick, 2015), Shelxle (H\"ubschle et al., 2011)'
_computing_structure_solution 'SHELXT (Sheldrick, 2015)'
_diffrn_ambient_temperature 150(2)
_diffrn_measured_fraction_theta_full 0.976
_diffrn_measured_fraction_theta_max 0.971
_diffrn_measurement_device_type 'Bruker APEX-II CCD'
_diffrn_measurement_method '\f and \w scans'
_diffrn_radiation_monochromator graphite
_diffrn_radiation_type CuK\a
_diffrn_radiation_wavelength 1.54178
_diffrn_reflns_av_R_equivalents 0.0412
_diffrn_reflns_limit_h_max 10
_diffrn_reflns_limit_h_min -9
_diffrn_reflns_limit_k_max 29
_diffrn_reflns_limit_k_min -29
_diffrn_reflns_limit_l_max 13
_diffrn_reflns_limit_l_min -13
_diffrn_reflns_number 30501
_diffrn_reflns_theta_full 67.679
_diffrn_reflns_theta_max 68.650
_diffrn_reflns_theta_min 3.653
_exptl_absorpt_coefficient_mu 0.980
_exptl_absorpt_correction_T_max 0.7531
_exptl_absorpt_correction_T_min 0.6177
_exptl_absorpt_correction_type multi-scan
_exptl_absorpt_process_details '(Sheldrick , 1996)'
_exptl_crystal_colour colourless
_exptl_crystal_density_diffrn 1.351
_exptl_crystal_description plate
_exptl_crystal_F_000 1048
_exptl_crystal_size_max 0.451
_exptl_crystal_size_mid 0.129
_exptl_crystal_size_min 0.038
_refine_diff_density_max 0.368
_refine_diff_density_min -0.166
_refine_ls_abs_structure_details
;
 Flack x determined using 3931 quotients [(I+)-(I-)]/[(I+)+(I-)]
 (Parsons, Flack and Wagner, Acta Cryst. B69 (2013) 249-259).
;
_refine_ls_abs_structure_Flack 0.05(5)
_refine_ls_extinction_method none
_refine_ls_goodness_of_fit_ref 1.034
_refine_ls_hydrogen_treatment mixed
_refine_ls_matrix_type full
_refine_ls_number_parameters 635
_refine_ls_number_reflns 8686
_refine_ls_number_restraints 1
_refine_ls_restrained_S_all 1.034
_refine_ls_R_factor_all 0.0300
_refine_ls_R_factor_gt 0.0287
_refine_ls_shift/su_max 0.002
_refine_ls_shift/su_mean 0.000
_refine_ls_structure_factor_coef Fsqd
_refine_ls_weighting_details 'w=1/[\s^2^(Fo^2^)+(0.0424P)^2^+0.1804P] where P=(Fo^2^+2Fc^2^)/3'
_refine_ls_weighting_scheme calc
_refine_ls_wR_factor_gt 0.0726
_refine_ls_wR_factor_ref 0.0736
_reflns_Friedel_coverage 0.949
_reflns_Friedel_fraction_full 0.977
_reflns_Friedel_fraction_max 0.971
_reflns_number_gt 8365
_reflns_number_total 8686
_reflns_threshold_expression 'I > 2\s(I)'
_cod_data_source_file ja7b01948_si_002.cif
_cod_data_source_block SCD56
_cod_depositor_comments
;
The following automatic conversions were performed:

'_exptl_absorpt_correction_type' value 'Multi-scan' changed to
'multi-scan' according to
/home/data/users/saulius/crontab/automatic-downloads/rss-feeds/ACS/lib/dictionaries/cif_core.dic
dictionary named 'cif_core.dic' version 2.4.2 from 2011-04-26.

Automatic conversion script
Id: cif_fix_values 4973 2017-02-22 13:04:09Z antanas 

 Adding full bibliography for 4126231--4126232.cif.
;
_cod_database_code 4126231

loop_
_symmetry_equiv_pos_as_xyz
'x, y, z'
'-x, y+1/2, -z'

loop_
_atom_site_label
_atom_site_type_symbol
_atom_site_fract_x
_atom_site_fract_y
_atom_site_fract_z
_atom_site_U_iso_or_equiv
_atom_site_adp_type
_atom_site_occupancy
_atom_site_site_symmetry_order
_atom_site_calc_flag
_atom_site_refinement_flags_posn
_atom_site_refinement_flags_adp
O1 O 0.60893(17) 0.38121(6) 0.67765(13) 0.0245(3) Uani 1 1 d . .
C1 C 0.5307(2) 0.42011(9) 0.59489(18) 0.0210(4) Uani 1 1 d . .
H1 H 0.425183 0.422899 0.600596 0.025 Uiso 1 1 calc R U
N2 N 0.6041(2) 0.49489(7) 0.74612(16) 0.0222(4) Uani 1 1 d . .
H2 H 0.516265 0.502956 0.757911 0.027 Uiso 1 1 calc R U
C2 C 0.6110(2) 0.47554(9) 0.62495(19) 0.0214(4) Uani 1 1 d . .
H2A H 0.717785 0.470944 0.623898 0.026 Uiso 1 1 calc R U
C3 C 0.5369(2) 0.51740(8) 0.52576(19) 0.0212(4) Uani 1 1 d . .
H3 H 0.434665 0.526287 0.534082 0.025 Uiso 1 1 calc R U
O3 O 0.62822(16) 0.56645(6) 0.54803(14) 0.0249(3) Uani 1 1 d . .
O4 O 0.43414(16) 0.53247(7) 0.30717(14) 0.0258(3) Uani 1 1 d . .
C4 C 0.5271(2) 0.49564(9) 0.39582(19) 0.0224(4) Uani 1 1 d . .
H4 H 0.628798 0.493119 0.381169 0.027 Uiso 1 1 calc R U
O5 O 0.53683(17) 0.40305(6) 0.47398(13) 0.0238(3) Uani 1 1 d . .
C5 C 0.4518(2) 0.43870(9) 0.38050(19) 0.0237(4) Uani 1 1 d . .
H5 H 0.347291 0.441820 0.388535 0.028 Uiso 1 1 calc R U
O6 O 0.3817(2) 0.35999(7) 0.25028(15) 0.0317(4) Uani 1 1 d . .
C6 C 0.4530(3) 0.41352(10) 0.2568(2) 0.0294(5) Uani 1 1 d . .
H6A H 0.398123 0.437466 0.188445 0.035 Uiso 1 1 calc R U
H6B H 0.556742 0.409373 0.249989 0.035 Uiso 1 1 calc R U
C8 C 0.4922(3) 0.33804(9) 0.8245(2) 0.0263(5) Uani 1 1 d . .
O8 O 0.42630(19) 0.62228(7) 0.50259(18) 0.0378(4) Uani 1 1 d . .
O7 O 0.85320(19) 0.49285(8) 0.83291(16) 0.0366(4) Uani 1 1 d . .
C7 C 0.5240(2) 0.33449(9) 0.69631(19) 0.0242(4) Uani 1 1 d . .
H7 H 0.428444 0.332556 0.630014 0.029 Uiso 1 1 calc R U
C9 C 0.4293(3) 0.28157(10) 0.8495(2) 0.0286(5) Uani 1 1 d . .
O9 O 0.6333(2) 0.57347(9) 0.2661(2) 0.0509(6) Uani 1 1 d . .
O10 O 0.3205(3) 0.36508(10) 0.04434(17) 0.0496(5) Uani 1 1 d . .
C10 C 0.2412(4) 0.21592(13) 0.7707(3) 0.0479(7) Uani 1 1 d . .
H10A H 0.144592 0.213200 0.709675 0.072 Uiso 1 1 calc R U
H10B H 0.227375 0.210931 0.854074 0.072 Uiso 1 1 calc R U
H10C H 0.308131 0.187176 0.754383 0.072 Uiso 1 1 calc R U
O11 O 0.6071(2) 0.28668(7) 0.69630(16) 0.0339(4) Uani 1 1 d . .
C11 C 0.6319(3) 0.35205(10) 0.9259(2) 0.0326(5) Uani 1 1 d . .
H11A H 0.674738 0.386659 0.905204 0.049 Uiso 1 1 calc R U
H11B H 0.704952 0.322216 0.932777 0.049 Uiso 1 1 calc R U
H11C H 0.605681 0.356284 1.005005 0.049 Uiso 1 1 calc R U
O13 O 0.4832(2) 0.25174(7) 0.93469(16) 0.0399(4) Uani 1 1 d . .
C13 C 0.7255(3) 0.50112(9) 0.8415(2) 0.0261(5) Uani 1 1 d . .
O12 O 0.3820(2) 0.37981(7) 0.81193(17) 0.0348(4) Uani 1 1 d . .
H12G H 0.361(5) 0.3819(18) 0.878(4) 0.058(11) Uiso 1 1 d . .
H12H H 0.059(5) 0.700(2) 0.836(4) 0.062(11) Uiso 1 1 d . .
C12 C 0.6255(4) 0.27230(12) 0.5775(3) 0.0455(7) Uani 1 1 d . .
H12A H 0.667592 0.235025 0.580697 0.068 Uiso 1 1 calc R U
H12B H 0.693090 0.298731 0.553578 0.068 Uiso 1 1 calc R U
H12C H 0.528485 0.273252 0.516630 0.068 Uiso 1 1 calc R U
O14 O 0.3058(2) 0.26982(8) 0.76181(16) 0.0389(4) Uani 1 1 d . .
C14 C 0.6955(3) 0.51834(12) 0.9622(2) 0.0376(6) Uani 1 1 d . .
H14A H 0.747123 0.553176 0.989932 0.056 Uiso 1 1 calc R U
H14B H 0.731686 0.489667 1.024626 0.056 Uiso 1 1 calc R U
H14C H 0.587996 0.523381 0.950741 0.056 Uiso 1 1 calc R U
C1A C 0.0848(2) 0.61186(8) 0.55022(19) 0.0208(4) Uani 1 1 d . .
H1A H 0.194581 0.607202 0.561986 0.025 Uiso 1 1 calc R U
C19 C 0.3235(3) 0.33943(11) 0.1376(2) 0.0312(5) Uani 1 1 d . .
C18 C 0.3909(3) 0.61129(12) 0.1809(2) 0.0401(6) Uani 1 1 d . .
H18A H 0.434279 0.630895 0.121798 0.060 Uiso 1 1 calc R U
H18B H 0.364065 0.637964 0.237616 0.060 Uiso 1 1 calc R U
H18C H 0.301409 0.591363 0.135976 0.060 Uiso 1 1 calc R U
C17 C 0.5014(3) 0.57131(10) 0.2529(2) 0.0292(5) Uani 1 1 d . .
C16 C 0.6725(3) 0.66139(11) 0.5599(3) 0.0468(7) Uani 1 1 d . .
H16A H 0.717297 0.664914 0.489777 0.070 Uiso 1 1 calc R U
H16B H 0.750270 0.652627 0.635013 0.070 Uiso 1 1 calc R U
H16C H 0.624275 0.696284 0.571557 0.070 Uiso 1 1 calc R U
C15 C 0.5594(3) 0.61628(10) 0.5344(2) 0.0296(5) Uani 1 1 d . .
O1A O 0.05504(16) 0.65603(6) 0.62078(14) 0.0233(3) Uani 1 1 d . .
N2A N 0.0667(2) 0.54397(8) 0.71691(17) 0.0240(4) Uani 1 1 d . .
H2AA H 0.000620 0.543392 0.761042 0.029 Uiso 1 1 calc R U
C20 C 0.2637(3) 0.28246(12) 0.1438(3) 0.0449(6) Uani 1 1 d . .
H20A H 0.232278 0.266927 0.060149 0.067 Uiso 1 1 calc R U
H20B H 0.178141 0.284015 0.179975 0.067 Uiso 1 1 calc R U
H20C H 0.341581 0.259077 0.195327 0.067 Uiso 1 1 calc R U
C3A C 0.0420(2) 0.51171(8) 0.5028(2) 0.0216(4) Uani 1 1 d . .
H3A H 0.151012 0.503520 0.520623 0.026 Uiso 1 1 calc R U
O3A O -0.03565(17) 0.46471(6) 0.53559(15) 0.0260(3) Uani 1 1 d . .
C4A C -0.0177(2) 0.52685(9) 0.36721(19) 0.0222(4) Uani 1 1 d . .
H4A H -0.128993 0.529219 0.344985 0.027 Uiso 1 1 calc R U
O4A O 0.03109(17) 0.48645(6) 0.29001(14) 0.0253(3) Uani 1 1 d . .
C5A C 0.0501(2) 0.58224(9) 0.34370(19) 0.0223(4) Uani 1 1 d . .
H5A H 0.160941 0.578718 0.361219 0.027 Uiso 1 1 calc R U
O5A O 0.01269(16) 0.62270(6) 0.42355(13) 0.0228(3) Uani 1 1 d . .
C6A C -0.0129(2) 0.60214(9) 0.2123(2) 0.0250(4) Uani 1 1 d . .
H6AA H 0.006620 0.574794 0.152392 0.030 Uiso 1 1 calc R U
H6AB H -0.121848 0.607903 0.195426 0.030 Uiso 1 1 calc R U
O6A O 0.06140(17) 0.65338(7) 0.20241(14) 0.0266(3) Uani 1 1 d . .
C7A C 0.1381(3) 0.70511(9) 0.61237(19) 0.0243(4) Uani 1 1 d . .
H7A H 0.227135 0.694222 0.582897 0.029 Uiso 1 1 calc R U
O7A O 0.31138(18) 0.53621(7) 0.72421(15) 0.0308(4) Uani 1 1 d . .
C8A C 0.1944(3) 0.72746(9) 0.7463(2) 0.0279(5) Uani 1 1 d . .
O8A O 0.1470(2) 0.40707(8) 0.5155(2) 0.0422(4) Uani 1 1 d . .
C9A C 0.3034(3) 0.68505(10) 0.8201(2) 0.0289(5) Uani 1 1 d . .
O9A O -0.1867(2) 0.44053(8) 0.25726(19) 0.0409(4) Uani 1 1 d . .
C10A C 0.5412(3) 0.64544(12) 0.8545(3) 0.0421(6) Uani 1 1 d . .
H10D H 0.502545 0.607845 0.836304 0.063 Uiso 1 1 calc R U
H10E H 0.560846 0.652408 0.943627 0.063 Uiso 1 1 calc R U
H10F H 0.633980 0.649436 0.828726 0.063 Uiso 1 1 calc R U
O10A O -0.0551(2) 0.65867(8) 0.00048(16) 0.0408(4) Uani 1 1 d . .
C11A C 0.2703(3) 0.78356(10) 0.7465(2) 0.0342(5) Uani 1 1 d . .
H11D H 0.342128 0.781417 0.695923 0.051 Uiso 1 1 calc R U
H11E H 0.322373 0.793565 0.831604 0.051 Uiso 1 1 calc R U
H11F H 0.194963 0.811650 0.712196 0.051 Uiso 1 1 calc R U
O11A O 0.05584(19) 0.74321(7) 0.52818(14) 0.0312(4) Uani 1 1 d . .
C12A C -0.0750(3) 0.76598(11) 0.5541(2) 0.0362(5) Uani 1 1 d . .
H12D H -0.143771 0.778249 0.476678 0.054 Uiso 1 1 calc R U
H12E H -0.047318 0.797543 0.610220 0.054 Uiso 1 1 calc R U
H12F H -0.123599 0.737762 0.593054 0.054 Uiso 1 1 calc R U
O12A O 0.0748(2) 0.73328(8) 0.80312(15) 0.0343(4) Uani 1 1 d . .
C13A C 0.2072(3) 0.53111(9) 0.7738(2) 0.0265(4) Uani 1 1 d . .
O13A O 0.2744(2) 0.65538(8) 0.89719(16) 0.0378(4) Uani 1 1 d . .
C15A C 0.0357(3) 0.41549(10) 0.5505(2) 0.0312(5) Uani 1 1 d . .
C16A C -0.0434(4) 0.37495(12) 0.6113(4) 0.0551(8) Uani 1 1 d . .
H16D H -0.059218 0.391127 0.687368 0.083 Uiso 1 1 calc R U
H16E H 0.016835 0.341354 0.631688 0.083 Uiso 1 1 calc R U
H16F H -0.139971 0.365716 0.554931 0.083 Uiso 1 1 calc R U
C17A C -0.0652(3) 0.44537(10) 0.2411(2) 0.0282(5) Uani 1 1 d . .
C18A C 0.0025(3) 0.40782(13) 0.1645(3) 0.0473(7) Uani 1 1 d . .
H18D H -0.069412 0.379006 0.127581 0.071 Uiso 1 1 calc R U
H18E H 0.092261 0.390653 0.217042 0.071 Uiso 1 1 calc R U
H18F H 0.029045 0.429130 0.098733 0.071 Uiso 1 1 calc R U
C19A C 0.0288(3) 0.67822(10) 0.0911(2) 0.0292(5) Uani 1 1 d . .
C20A C 0.1091(3) 0.73199(12) 0.0983(2) 0.0398(6) Uani 1 1 d . .
H20D H 0.068438 0.753165 0.022365 0.060 Uiso 1 1 calc R U
H20E H 0.215416 0.725112 0.107490 0.060 Uiso 1 1 calc R U
H20F H 0.096132 0.753039 0.169746 0.060 Uiso 1 1 calc R U
C14A C 0.2334(3) 0.51035(12) 0.9051(2) 0.0396(6) Uani 1 1 d . .
H14D H 0.139025 0.510483 0.929236 0.059 Uiso 1 1 calc R U
H14E H 0.305188 0.534489 0.960899 0.059 Uiso 1 1 calc R U
H14F H 0.272943 0.472629 0.910498 0.059 Uiso 1 1 calc R U
O14A O 0.4324(2) 0.68477(7) 0.78781(16) 0.0347(4) Uani 1 1 d . .
C2A C 0.0152(2) 0.55889(9) 0.58685(19) 0.0217(4) Uani 1 1 d . .
H2AB H -0.094858 0.564955 0.568383 0.026 Uiso 1 1 calc R U

loop_
_atom_site_aniso_label
_atom_site_aniso_U_11
_atom_site_aniso_U_22
_atom_site_aniso_U_33
_atom_site_aniso_U_23
_atom_site_aniso_U_13
_atom_site_aniso_U_12
O1 0.0248(8) 0.0226(7) 0.0251(7) 0.0056(6) 0.0046(6) -0.0020(6)
C1 0.0213(11) 0.0236(10) 0.0186(9) 0.0025(8) 0.0058(7) -0.0010(8)
N2 0.0167(9) 0.0270(9) 0.0231(8) -0.0005(7) 0.0053(7) 0.0007(6)
C2 0.0174(10) 0.0241(10) 0.0220(9) 0.0022(8) 0.0041(8) 0.0004(7)
C3 0.0173(10) 0.0202(10) 0.0257(10) 0.0023(8) 0.0047(8) -0.0020(7)
O3 0.0185(7) 0.0192(7) 0.0360(8) 0.0012(6) 0.0051(6) -0.0001(5)
O4 0.0208(8) 0.0301(8) 0.0259(7) 0.0089(6) 0.0046(6) 0.0011(6)
C4 0.0207(10) 0.0242(11) 0.0215(9) 0.0059(8) 0.0041(7) 0.0004(8)
O5 0.0268(8) 0.0229(7) 0.0210(7) 0.0008(6) 0.0049(6) -0.0014(6)
C5 0.0216(11) 0.0260(11) 0.0225(10) 0.0035(8) 0.0036(8) -0.0023(8)
O6 0.0369(9) 0.0309(9) 0.0256(8) -0.0022(6) 0.0052(7) -0.0086(7)
C6 0.0334(12) 0.0311(12) 0.0237(10) -0.0005(9) 0.0076(9) -0.0071(9)
C8 0.0332(12) 0.0215(10) 0.0245(10) 0.0045(8) 0.0080(9) 0.0005(9)
O8 0.0259(9) 0.0291(9) 0.0590(11) 0.0064(8) 0.0120(8) 0.0054(7)
O7 0.0201(9) 0.0535(11) 0.0340(8) 0.0041(8) 0.0030(6) -0.0031(7)
C7 0.0272(11) 0.0215(10) 0.0244(10) 0.0030(8) 0.0075(8) -0.0034(8)
C9 0.0353(13) 0.0263(11) 0.0266(10) 0.0027(9) 0.0125(9) -0.0003(9)
O9 0.0289(11) 0.0515(12) 0.0763(14) 0.0371(11) 0.0209(9) 0.0063(8)
O10 0.0652(14) 0.0577(13) 0.0273(9) -0.0072(9) 0.0145(9) -0.0037(10)
C10 0.0543(18) 0.0421(16) 0.0483(15) 0.0033(12) 0.0151(13) -0.0228(13)
O11 0.0475(11) 0.0240(8) 0.0345(8) 0.0003(6) 0.0180(8) 0.0021(7)
C11 0.0439(14) 0.0276(12) 0.0247(11) 0.0020(9) 0.0055(10) -0.0048(10)
O13 0.0519(11) 0.0295(9) 0.0366(9) 0.0117(7) 0.0079(8) -0.0024(8)
C13 0.0259(12) 0.0246(11) 0.0252(10) 0.0032(8) 0.0018(8) -0.0023(8)
O12 0.0461(11) 0.0296(9) 0.0325(9) 0.0077(7) 0.0168(8) 0.0109(7)
C12 0.0643(19) 0.0352(14) 0.0459(14) -0.0121(12) 0.0306(13) -0.0095(12)
O14 0.0390(10) 0.0377(10) 0.0385(9) 0.0081(7) 0.0069(7) -0.0124(8)
C14 0.0389(14) 0.0449(15) 0.0254(11) -0.0034(10) 0.0014(10) 0.0036(10)
C1A 0.0171(10) 0.0206(10) 0.0245(10) -0.0026(8) 0.0051(7) 0.0011(7)
C19 0.0254(11) 0.0404(13) 0.0295(12) -0.0106(10) 0.0099(9) 0.0006(9)
C18 0.0379(14) 0.0443(16) 0.0376(13) 0.0189(11) 0.0089(11) 0.0099(11)
C17 0.0286(13) 0.0310(12) 0.0295(11) 0.0099(9) 0.0103(9) 0.0032(9)
C16 0.0351(15) 0.0236(12) 0.082(2) -0.0020(12) 0.0153(13) -0.0018(10)
C15 0.0274(13) 0.0245(12) 0.0384(12) 0.0017(9) 0.0109(9) 0.0016(9)
O1A 0.0250(8) 0.0185(7) 0.0282(7) -0.0033(6) 0.0098(6) -0.0010(6)
N2A 0.0234(9) 0.0241(9) 0.0263(9) 0.0002(7) 0.0095(7) -0.0009(7)
C20 0.0452(16) 0.0396(15) 0.0505(15) -0.0181(12) 0.0135(12) -0.0081(12)
C3A 0.0177(10) 0.0178(10) 0.0302(10) -0.0005(8) 0.0076(8) -0.0015(7)
O3A 0.0233(8) 0.0186(7) 0.0384(8) 0.0008(6) 0.0120(6) -0.0019(6)
C4A 0.0176(10) 0.0214(10) 0.0282(10) -0.0041(8) 0.0068(8) 0.0009(8)
O4A 0.0201(7) 0.0248(8) 0.0314(8) -0.0067(6) 0.0076(6) -0.0009(6)
C5A 0.0187(10) 0.0221(10) 0.0260(10) -0.0034(8) 0.0054(8) 0.0001(7)
O5A 0.0241(8) 0.0203(7) 0.0235(7) -0.0006(6) 0.0051(6) 0.0023(6)
C6A 0.0234(11) 0.0233(10) 0.0267(10) -0.0023(8) 0.0032(8) -0.0018(8)
O6A 0.0277(8) 0.0265(8) 0.0237(7) 0.0008(6) 0.0029(6) -0.0038(6)
C7A 0.0290(12) 0.0193(10) 0.0252(10) 0.0000(8) 0.0079(8) -0.0015(8)
O7A 0.0222(8) 0.0361(9) 0.0340(8) 0.0016(7) 0.0067(6) 0.0015(6)
C8A 0.0342(12) 0.0249(11) 0.0253(10) -0.0034(8) 0.0088(9) -0.0005(9)
O8A 0.0377(10) 0.0271(9) 0.0660(12) 0.0016(8) 0.0212(9) 0.0046(7)
C9A 0.0344(13) 0.0262(11) 0.0239(10) -0.0045(9) 0.0034(9) -0.0037(9)
O9A 0.0280(10) 0.0372(10) 0.0588(12) -0.0178(8) 0.0138(8) -0.0101(7)
C10A 0.0377(14) 0.0355(14) 0.0499(15) 0.0011(11) 0.0052(11) 0.0061(11)
O10A 0.0502(11) 0.0411(10) 0.0254(8) -0.0005(7) -0.0008(7) -0.0068(8)
C11A 0.0439(14) 0.0238(12) 0.0320(11) -0.0038(9) 0.0040(10) -0.0039(10)
O11A 0.0395(9) 0.0242(8) 0.0274(8) 0.0027(6) 0.0042(6) 0.0000(6)
C12A 0.0368(14) 0.0285(12) 0.0413(13) 0.0032(10) 0.0061(10) 0.0017(10)
O12A 0.0439(10) 0.0326(10) 0.0299(8) -0.0001(7) 0.0160(7) 0.0066(7)
C13A 0.0289(12) 0.0218(10) 0.0286(11) -0.0006(8) 0.0070(9) 0.0011(8)
O13A 0.0418(10) 0.0373(9) 0.0316(8) 0.0084(7) 0.0047(7) -0.0041(7)
C15A 0.0296(13) 0.0197(11) 0.0448(13) -0.0027(9) 0.0107(10) 0.0007(8)
C16A 0.063(2) 0.0249(13) 0.089(2) 0.0070(14) 0.0404(18) -0.0016(12)
C17A 0.0255(13) 0.0227(11) 0.0336(12) -0.0051(9) 0.0024(9) 0.0003(8)
C18A 0.0407(15) 0.0420(15) 0.0616(18) -0.0246(14) 0.0176(13) -0.0037(12)
C19A 0.0288(12) 0.0337(12) 0.0250(11) 0.0006(9) 0.0065(9) 0.0028(9)
C20A 0.0475(15) 0.0386(14) 0.0312(12) 0.0071(10) 0.0061(11) -0.0092(11)
C14A 0.0422(15) 0.0436(15) 0.0313(12) 0.0072(10) 0.0063(11) 0.0041(11)
O14A 0.0342(10) 0.0313(9) 0.0384(9) 0.0011(7) 0.0090(7) 0.0016(7)
C2A 0.0173(10) 0.0210(10) 0.0266(10) -0.0014(8) 0.0053(8) 0.0003(7)

loop_
_atom_type_symbol
_atom_type_description
_atom_type_scat_dispersion_real
_atom_type_scat_dispersion_imag
_atom_type_scat_source
C C 0.0181 0.0091 'International Tables Vol C Tables 4.2.6.8 and 6.1.1.4'
H H 0.0000 0.0000 'International Tables Vol C Tables 4.2.6.8 and 6.1.1.4'
O O 0.0492 0.0322 'International Tables Vol C Tables 4.2.6.8 and 6.1.1.4'
N N 0.0311 0.0180 'International Tables Vol C Tables 4.2.6.8 and 6.1.1.4'

loop_
_geom_angle_atom_site_label_1
_geom_angle_atom_site_label_2
_geom_angle_atom_site_label_3
_geom_angle
C1 O1 C7 114.94(16)
O1 C1 O5 107.08(16)
O1 C1 C2 107.85(16)
O5 C1 C2 109.03(16)
O1 C1 H1 110.9
O5 C1 H1 110.9
C2 C1 H1 110.9
C13 N2 C2 123.13(19)
C13 N2 H2 118.4
C2 N2 H2 118.4
N2 C2 C3 110.09(17)
N2 C2 C1 110.64(17)
C3 C2 C1 108.57(16)
N2 C2 H2A 109.2
C3 C2 H2A 109.2
C1 C2 H2A 109.2
O3 C3 C4 109.70(17)
O3 C3 C2 106.54(16)
C4 C3 C2 111.54(17)
O3 C3 H3 109.7
C4 C3 H3 109.7
C2 C3 H3 109.7
C15 O3 C3 118.27(17)
C17 O4 C4 118.20(17)
O4 C4 C3 108.62(17)
O4 C4 C5 107.63(16)
C3 C4 C5 109.29(17)
O4 C4 H4 110.4
C3 C4 H4 110.4
C5 C4 H4 110.4
C5 O5 C1 111.68(16)
O5 C5 C6 107.03(18)
O5 C5 C4 108.11(16)
C6 C5 C4 110.73(18)
O5 C5 H5 110.3
C6 C5 H5 110.3
C4 C5 H5 110.3
C19 O6 C6 116.85(18)
O6 C6 C5 107.25(18)
O6 C6 H6A 110.3
C5 C6 H6A 110.3
O6 C6 H6B 110.3
C5 C6 H6B 110.3
H6A C6 H6B 108.5
O12 C8 C11 111.6(2)
O12 C8 C7 104.67(17)
C11 C8 C7 112.07(19)
O12 C8 C9 110.65(19)
C11 C8 C9 110.61(18)
C7 C8 C9 106.98(18)
O11 C7 O1 109.41(17)
O11 C7 C8 106.59(17)
O1 C7 C8 109.74(17)
O11 C7 H7 110.3
O1 C7 H7 110.3
C8 C7 H7 110.3
O13 C9 O14 124.1(2)
O13 C9 C8 125.4(2)
O14 C9 C8 110.51(19)
O14 C10 H10A 109.5
O14 C10 H10B 109.5
H10A C10 H10B 109.5
O14 C10 H10C 109.5
H10A C10 H10C 109.5
H10B C10 H10C 109.5
C7 O11 C12 113.7(2)
C8 C11 H11A 109.5
C8 C11 H11B 109.5
H11A C11 H11B 109.5
C8 C11 H11C 109.5
H11A C11 H11C 109.5
H11B C11 H11C 109.5
O7 C13 N2 123.3(2)
O7 C13 C14 121.2(2)
N2 C13 C14 115.5(2)
C8 O12 H12G 107(3)
O11 C12 H12A 109.5
O11 C12 H12B 109.5
H12A C12 H12B 109.5
O11 C12 H12C 109.5
H12A C12 H12C 109.5
H12B C12 H12C 109.5
C9 O14 C10 115.7(2)
C13 C14 H14A 109.5
C13 C14 H14B 109.5
H14A C14 H14B 109.5
C13 C14 H14C 109.5
H14A C14 H14C 109.5
H14B C14 H14C 109.5
O1A C1A O5A 108.00(16)
O1A C1A C2A 109.31(17)
O5A C1A C2A 107.19(16)
O1A C1A H1A 110.7
O5A C1A H1A 110.7
C2A C1A H1A 110.7
O10 C19 O6 122.5(2)
O10 C19 C20 126.0(2)
O6 C19 C20 111.5(2)
C17 C18 H18A 109.5
C17 C18 H18B 109.5
H18A C18 H18B 109.5
C17 C18 H18C 109.5
H18A C18 H18C 109.5
H18B C18 H18C 109.5
O9 C17 O4 123.3(2)
O9 C17 C18 125.5(2)
O4 C17 C18 111.1(2)
C15 C16 H16A 109.5
C15 C16 H16B 109.5
H16A C16 H16B 109.5
C15 C16 H16C 109.5
H16A C16 H16C 109.5
H16B C16 H16C 109.5
O8 C15 O3 124.0(2)
O8 C15 C16 126.0(2)
O3 C15 C16 110.0(2)
C1A O1A C7A 114.20(16)
C13A N2A C2A 124.40(18)
C13A N2A H2AA 117.8
C2A N2A H2AA 117.8
C19 C20 H20A 109.5
C19 C20 H20B 109.5
H20A C20 H20B 109.5
C19 C20 H20C 109.5
H20A C20 H20C 109.5
H20B C20 H20C 109.5
O3A C3A C4A 111.44(17)
O3A C3A C2A 105.10(16)
C4A C3A C2A 110.83(17)
O3A C3A H3A 109.8
C4A C3A H3A 109.8
C2A C3A H3A 109.8
C15A O3A C3A 117.70(17)
O4A C4A C3A 109.93(17)
O4A C4A C5A 106.43(16)
C3A C4A C5A 108.74(16)
O4A C4A H4A 110.5
C3A C4A H4A 110.5
C5A C4A H4A 110.5
C17A O4A C4A 117.39(17)
O5A C5A C6A 107.04(17)
O5A C5A C4A 108.46(16)
C6A C5A C4A 111.80(17)
O5A C5A H5A 109.8
C6A C5A H5A 109.8
C4A C5A H5A 109.8
C1A O5A C5A 111.53(15)
O6A C6A C5A 105.98(16)
O6A C6A H6AA 110.5
C5A C6A H6AA 110.5
O6A C6A H6AB 110.5
C5A C6A H6AB 110.5
H6AA C6A H6AB 108.7
C19A O6A C6A 117.26(17)
O11A C7A O1A 112.41(18)
O11A C7A C8A 114.25(18)
O1A C7A C8A 106.25(17)
O11A C7A H7A 107.9
O1A C7A H7A 107.9
C8A C7A H7A 107.9
O12A C8A C9A 108.12(18)
O12A C8A C11A 108.89(19)
C9A C8A C11A 110.8(2)
O12A C8A C7A 110.94(19)
C9A C8A C7A 107.45(18)
C11A C8A C7A 110.63(18)
O13A C9A O14A 124.8(2)
O13A C9A C8A 123.3(2)
O14A C9A C8A 111.90(19)
O14A C10A H10D 109.5
O14A C10A H10E 109.5
H10D C10A H10E 109.5
O14A C10A H10F 109.5
H10D C10A H10F 109.5
H10E C10A H10F 109.5
C8A C11A H11D 109.5
C8A C11A H11E 109.5
H11D C11A H11E 109.5
C8A C11A H11F 109.5
H11D C11A H11F 109.5
H11E C11A H11F 109.5
C7A O11A C12A 117.68(18)
O11A C12A H12D 109.5
O11A C12A H12E 109.5
H12D C12A H12E 109.5
O11A C12A H12F 109.5
H12D C12A H12F 109.5
H12E C12A H12F 109.5
C8A O12A H12H 108(3)
O7A C13A N2A 123.0(2)
O7A C13A C14A 121.2(2)
N2A C13A C14A 115.8(2)
O8A C15A O3A 122.6(2)
O8A C15A C16A 126.7(2)
O3A C15A C16A 110.7(2)
C15A C16A H16D 109.5
C15A C16A H16E 109.5
H16D C16A H16E 109.5
C15A C16A H16F 109.5
H16D C16A H16F 109.5
H16E C16A H16F 109.5
O9A C17A O4A 124.2(2)
O9A C17A C18A 125.5(2)
O4A C17A C18A 110.3(2)
C17A C18A H18D 109.5
C17A C18A H18E 109.5
H18D C18A H18E 109.5
C17A C18A H18F 109.5
H18D C18A H18F 109.5
H18E C18A H18F 109.5
O10A C19A O6A 123.1(2)
O10A C19A C20A 126.5(2)
O6A C19A C20A 110.44(19)
C19A C20A H20D 109.5
C19A C20A H20E 109.5
H20D C20A H20E 109.5
C19A C20A H20F 109.5
H20D C20A H20F 109.5
H20E C20A H20F 109.5
C13A C14A H14D 109.5
C13A C14A H14E 109.5
H14D C14A H14E 109.5
C13A C14A H14F 109.5
H14D C14A H14F 109.5
H14E C14A H14F 109.5
C9A O14A C10A 114.8(2)
N2A C2A C1A 114.86(17)
N2A C2A C3A 111.29(17)
C1A C2A C3A 108.17(17)
N2A C2A H2AB 107.4
C1A C2A H2AB 107.4
C3A C2A H2AB 107.4

loop_
_geom_bond_atom_site_label_1
_geom_bond_atom_site_label_2
_geom_bond_distance
O1 C1 1.387(3)
O1 C7 1.424(3)
C1 O5 1.428(3)
C1 C2 1.529(3)
C1 H1 1.0000
N2 C13 1.346(3)
N2 C2 1.450(3)
N2 H2 0.8800
C2 C3 1.529(3)
C2 H2A 1.0000
C3 O3 1.443(2)
C3 C4 1.525(3)
C3 H3 1.0000
O3 C15 1.355(3)
O4 C17 1.355(3)
O4 C4 1.443(3)
C4 C5 1.534(3)
C4 H4 1.0000
O5 C5 1.427(3)
C5 C6 1.513(3)
C5 H5 1.0000
O6 C19 1.332(3)
O6 C6 1.448(3)
C6 H6A 0.9900
C6 H6B 0.9900
C8 O12 1.419(3)
C8 C11 1.526(3)
C8 C7 1.537(3)
C8 C9 1.539(3)
O8 C15 1.203(3)
O7 C13 1.230(3)
C7 O11 1.391(3)
C7 H7 1.0000
C9 O13 1.197(3)
C9 O14 1.334(3)
O9 C17 1.195(3)
O10 C19 1.208(3)
C10 O14 1.449(3)
C10 H10A 0.9800
C10 H10B 0.9800
C10 H10C 0.9800
O11 C12 1.424(3)
C11 H11A 0.9800
C11 H11B 0.9800
C11 H11C 0.9800
C13 C14 1.505(3)
O12 H12G 0.81(4)
C12 H12A 0.9800
C12 H12B 0.9800
C12 H12C 0.9800
C14 H14A 0.9800
C14 H14B 0.9800
C14 H14C 0.9800
C1A O1A 1.397(3)
C1A O5A 1.426(2)
C1A C2A 1.537(3)
C1A H1A 1.0000
C19 C20 1.494(4)
C18 C17 1.487(3)
C18 H18A 0.9800
C18 H18B 0.9800
C18 H18C 0.9800
C16 C15 1.490(4)
C16 H16A 0.9800
C16 H16B 0.9800
C16 H16C 0.9800
O1A C7A 1.432(3)
N2A C13A 1.333(3)
N2A C2A 1.454(3)
N2A H2AA 0.8800
C20 H20A 0.9800
C20 H20B 0.9800
C20 H20C 0.9800
C3A O3A 1.443(3)
C3A C4A 1.518(3)
C3A C2A 1.538(3)
C3A H3A 1.0000
O3A C15A 1.352(3)
C4A O4A 1.451(3)
C4A C5A 1.532(3)
C4A H4A 1.0000
O4A C17A 1.355(3)
C5A O5A 1.426(3)
C5A C6A 1.514(3)
C5A H5A 1.0000
C6A O6A 1.436(3)
C6A H6AA 0.9900
C6A H6AB 0.9900
O6A C19A 1.344(3)
C7A O11A 1.396(3)
C7A C8A 1.551(3)
C7A H7A 1.0000
O7A C13A 1.237(3)
C8A O12A 1.420(3)
C8A C9A 1.526(3)
C8A C11A 1.529(3)
O8A C15A 1.212(3)
C9A O13A 1.203(3)
C9A O14A 1.336(3)
O9A C17A 1.193(3)
C10A O14A 1.448(3)
C10A H10D 0.9800
C10A H10E 0.9800
C10A H10F 0.9800
O10A C19A 1.205(3)
C11A H11D 0.9800
C11A H11E 0.9800
C11A H11F 0.9800
O11A C12A 1.429(3)
C12A H12D 0.9800
C12A H12E 0.9800
C12A H12F 0.9800
O12A H12H 0.90(5)
C13A C14A 1.511(3)
C15A C16A 1.490(4)
C16A H16D 0.9800
C16A H16E 0.9800
C16A H16F 0.9800
C17A C18A 1.492(3)
C18A H18D 0.9800
C18A H18E 0.9800
C18A H18F 0.9800
C19A C20A 1.492(4)
C20A H20D 0.9800
C20A H20E 0.9800
C20A H20F 0.9800
C14A H14D 0.9800
C14A H14E 0.9800
C14A H14F 0.9800
C2A H2AB 1.0000

loop_
_geom_hbond_atom_site_label_D
_geom_hbond_atom_site_label_H
_geom_hbond_atom_site_label_A
_geom_hbond_distance_DH
_geom_hbond_distance_HA
_geom_hbond_distance_DA
_geom_hbond_angle_DHA
_geom_hbond_site_symmetry_A
N2 H2 O7A 0.88 2.01 2.845(2) 158.2 .
O12 H12G O10 0.81(4) 2.03(5) 2.821(3) 165(4) 1_556
O12A H12H O10A 0.90(5) 2.56(4) 3.308(3) 141(3) 1_556
N2A H2AA O7 0.88 2.14 2.907(3) 145.5 1_455
